data_7111013
loop_
_publ_author_name
'Zhang, Jing'
'Xiong, Ren-Gen'
'Zuo, Jing-Lin'
'You, Xiao-Zeng'

_publ_section_title
;
 A highly stable copper(i)-olefin coordination polymer with strong red
 fluorescent emission
;
_journal_issue 16
_journal_name_full 'Chemical Communications'
_journal_page_first 1495
_journal_paper_doi 10.1039/b004001k
_journal_year 2000
_chemical_formula_sum 'C18 H15 B Cu F4 N3 O2'
_chemical_formula_weight 455.68
_chemical_name_systematic
; 
 ? 
;
_space_group_IT_number 2
_symmetry_cell_setting triclinic
_symmetry_space_group_name_Hall '-P 1'
_symmetry_space_group_name_H-M 'P -1'
_atom_sites_solution_hydrogens geom
_atom_sites_solution_primary direct
_atom_sites_solution_secondary difmap
_audit_creation_method SHELXL-97
_cell_angle_alpha 108.12(3)
_cell_angle_beta 91.82(3)
_cell_angle_gamma 94.31(3)
_cell_formula_units_Z 2
_cell_length_a 7.425(2)
_cell_length_b 10.493(3)
_cell_length_c 12.277(3)
_cell_measurement_reflns_used 25
_cell_measurement_temperature 293(2)
_cell_measurement_theta_max 25.00
_cell_measurement_theta_min 8.90
_cell_volume 905.0(5)
_computing_structure_refinement 'SHELXL-97 (Sheldrick, 1997)'
_computing_structure_solution 'SHELXS-97 (Sheldrick, 1990)'
_diffrn_ambient_temperature 293(2)
_diffrn_measured_fraction_theta_full 1.000
_diffrn_measured_fraction_theta_max 1.000
_diffrn_measurement_device_type CAD4
_diffrn_radiation_monochromator graphite
_diffrn_radiation_source 'fine-focus sealed tube'
_diffrn_radiation_type MoK\a
_diffrn_radiation_wavelength 0.71073
_diffrn_reflns_av_R_equivalents 0.0220
_diffrn_reflns_av_sigmaI/netI 0.0491
_diffrn_reflns_limit_h_max 8
_diffrn_reflns_limit_h_min 0
_diffrn_reflns_limit_k_max 12
_diffrn_reflns_limit_k_min -12
_diffrn_reflns_limit_l_max 14
_diffrn_reflns_limit_l_min -14
_diffrn_reflns_number 3444
_diffrn_reflns_theta_full 24.97
_diffrn_reflns_theta_max 24.97
_diffrn_reflns_theta_min 1.75
_diffrn_standards_decay_% none
_exptl_absorpt_coefficient_mu 1.267
_exptl_absorpt_correction_T_max 0.9211
_exptl_absorpt_correction_T_min 0.7438
_exptl_absorpt_correction_type empirical
_exptl_crystal_colour yellow
_exptl_crystal_density_diffrn 1.672
_exptl_crystal_density_meas ?
_exptl_crystal_density_method 'not measured'
_exptl_crystal_description block
_exptl_crystal_F_000 460
_exptl_crystal_size_max 0.30
_exptl_crystal_size_mid 0.18
_exptl_crystal_size_min 0.10
_refine_diff_density_max 0.588
_refine_diff_density_min -0.393
_refine_diff_density_rms 0.085
_refine_ls_extinction_method none
_refine_ls_goodness_of_fit_ref 0.976
_refine_ls_hydrogen_treatment mixed
_refine_ls_matrix_type full
_refine_ls_number_parameters 322
_refine_ls_number_reflns 3174
_refine_ls_number_restraints 0
_refine_ls_restrained_S_all 0.976
_refine_ls_R_factor_all 0.0755
_refine_ls_R_factor_gt 0.0441
_refine_ls_shift/su_max 0.000
_refine_ls_shift/su_mean 0.000
_refine_ls_structure_factor_coef Fsqd
_refine_ls_weighting_details 'calc w=1/[\s^2^(Fo^2^)+(0.1000P)^2^+0.0000P] where P=(Fo^2^+2Fc^2^)/3'
_refine_ls_weighting_scheme calc
_refine_ls_wR_factor_gt 0.1179
_refine_ls_wR_factor_ref 0.1353
_reflns_number_gt 2351
_reflns_number_total 3174
_reflns_threshold_expression >2sigma(I)
_cod_data_source_file b004001ksup1.cif
_cod_data_source_block Cu(2,2'-bpy)(HPYA)BF~4~
_cod_depositor_comments
;
The following automatic conversions were performed:

'_exptl_crystal_density_meas' value 'none' was changed to '?' - the
value is perceived as not measured.

Automatic conversion script
Id: cif_fix_values 3008 2015-01-20 13:52:24Z robertas 
;
_cod_original_cell_volume 905.0(4)
_cod_original_sg_symbol_H-M p-1
_cod_database_code 7111013

loop_
_symmetry_equiv_pos_as_xyz
'x, y, z'
'-x, -y, -z'

loop_
_atom_site_label
_atom_site_type_symbol
_atom_site_fract_x
_atom_site_fract_y
_atom_site_fract_z
_atom_site_U_iso_or_equiv
_atom_site_adp_type
_atom_site_occupancy
_atom_site_symmetry_multiplicity
_atom_site_calc_flag
Cu1 Cu 0.05990(7) 0.86781(5) 0.19586(4) 0.0298(2) Uani 1 1 d
N3 N -0.2133(4) 0.8762(3) 0.1826(3) 0.0294(8) Uani 1 1 d
C18 C -1.0459(6) 0.7535(5) -0.0453(4) 0.0355(10) Uani 1 1 d
C17 C -0.7644(5) 0.8644(4) 0.0678(4) 0.0298(9) Uani 1 1 d
N2 N 0.1691(5) 1.0151(4) 0.3332(3) 0.0308(8) Uani 1 1 d
N1 N 0.0981(5) 0.7556(4) 0.3081(3) 0.0336(8) Uani 1 1 d
O2 O -1.1483(5) 0.6373(4) -0.0701(3) 0.0486(10) Uani 1 1 d
C16 C -0.3267(6) 0.7646(5) 0.1643(4) 0.0339(10) Uani 1 1 d
O1 O -1.0775(5) 0.8442(3) -0.0806(3) 0.0481(9) Uani 1 1 d
C15 C 0.2096(6) 0.9780(4) 0.4255(4) 0.0331(9) Uani 1 1 d
C14 C -0.5778(5) 0.8676(4) 0.1142(3) 0.0288(9) Uani 1 1 d
C13 C -0.8867(6) 0.7544(5) 0.0324(3) 0.0312(9) Uani 1 1 d
C12 C -0.4639(6) 0.9853(4) 0.1380(4) 0.0313(9) Uani 1 1 d
C11 C -0.5051(6) 0.7560(4) 0.1297(4) 0.0340(10) Uani 1 1 d
C10 C 0.2078(7) 1.1442(5) 0.3395(4) 0.0437(11) Uani 1 1 d
C9 C -0.2849(6) 0.9860(4) 0.1711(4) 0.0322(9) Uani 1 1 d
C8 C 0.1701(6) 0.8317(5) 0.4118(4) 0.0348(10) Uani 1 1 d
C7 C 0.0612(7) 0.6234(5) 0.2886(5) 0.0434(11) Uani 1 1 d
C6 C 0.2876(7) 1.0702(5) 0.5257(4) 0.0466(12) Uani 1 1 d
C5 C 0.1737(8) 0.6381(6) 0.4729(6) 0.0604(15) Uani 1 1 d
C4 C 0.2874(7) 1.2403(5) 0.4362(4) 0.0479(12) Uani 1 1 d
C3 C 0.3248(7) 1.2020(5) 0.5320(4) 0.0511(13) Uani 1 1 d
C2 C 0.2102(7) 0.7753(6) 0.4962(5) 0.0487(12) Uani 1 1 d
C1 C 0.0993(8) 0.5625(6) 0.3688(5) 0.0554(14) Uani 1 1 d
B1 B 0.4017(8) 0.6008(6) 0.7670(6) 0.0492(14) Uani 1 1 d
F3 F 0.5598(6) 0.6773(5) 0.8071(5) 0.1161(18) Uani 1 1 d
F2 F 0.4102(8) 0.5114(5) 0.6623(4) 0.1285(19) Uani 1 1 d
F1 F 0.2782(7) 0.6894(5) 0.7599(5) 0.1200(18) Uani 1 1 d
F4 F 0.3451(9) 0.5421(5) 0.8446(5) 0.145(2) Uani 1 1 d
H3 H -0.576(6) 0.673(5) 0.118(4) 0.043(13) Uiso 1 1 d
H5 H -0.274(6) 0.690(5) 0.170(4) 0.031(11) Uiso 1 1 d
H4 H -0.501(7) 1.071(5) 0.129(4) 0.051(14) Uiso 1 1 d
H2 H -0.792(6) 0.933(5) 0.051(4) 0.039(13) Uiso 1 1 d
H10 H 0.308(8) 1.049(5) 0.586(5) 0.054(16) Uiso 1 1 d
H12 H 0.074(6) 0.476(5) 0.353(4) 0.039(13) Uiso 1 1 d
H6 H -0.203(7) 1.063(5) 0.180(4) 0.040(13) Uiso 1 1 d
H1 H -0.863(6) 0.678(4) 0.045(4) 0.028(11) Uiso 1 1 d
H9 H 0.380(8) 1.274(6) 0.610(5) 0.072(18) Uiso 1 1 d
H8 H 0.320(7) 1.336(6) 0.420(5) 0.056(15) Uiso 1 1 d
H7 H 0.185(6) 1.160(5) 0.271(4) 0.038(13) Uiso 1 1 d
H15 H 0.244(6) 0.835(5) 0.574(5) 0.043(13) Uiso 1 1 d
H H -1.221(7) 0.643(6) -0.098(5) 0.038(18) Uiso 1 1 d
H16 H 0.197(9) 0.602(6) 0.531(6) 0.08(2) Uiso 1 1 d
H14 H 0.024(8) 0.577(6) 0.217(6) 0.067(19) Uiso 1 1 d

loop_
_atom_site_aniso_label
_atom_site_aniso_U_11
_atom_site_aniso_U_22
_atom_site_aniso_U_33
_atom_site_aniso_U_23
_atom_site_aniso_U_13
_atom_site_aniso_U_12
Cu1 0.0248(3) 0.0353(3) 0.0264(3) 0.0066(2) -0.00309(18) 0.0003(2)
N3 0.0248(17) 0.0344(19) 0.0284(18) 0.0088(15) 0.0015(14) 0.0036(15)
C18 0.028(2) 0.041(3) 0.028(2) -0.0004(19) -0.0022(18) 0.0038(19)
C17 0.027(2) 0.033(2) 0.031(2) 0.0106(18) 0.0033(17) 0.0066(18)
N2 0.0280(18) 0.0351(19) 0.0277(18) 0.0082(15) -0.0020(14) 0.0028(15)
N1 0.0329(19) 0.036(2) 0.0315(19) 0.0104(16) -0.0027(15) 0.0042(16)
O2 0.040(2) 0.048(2) 0.048(2) 0.0051(17) -0.0156(18) -0.0028(17)
C16 0.030(2) 0.035(2) 0.039(2) 0.013(2) 0.0008(18) 0.0070(19)
O1 0.049(2) 0.051(2) 0.048(2) 0.0225(17) -0.0170(16) 0.0039(16)
C15 0.028(2) 0.044(3) 0.025(2) 0.0079(18) 0.0018(17) 0.0009(19)
C14 0.024(2) 0.036(2) 0.027(2) 0.0095(17) 0.0044(16) 0.0045(17)
C13 0.029(2) 0.035(2) 0.027(2) 0.0057(18) -0.0007(17) 0.0052(18)
C12 0.028(2) 0.035(2) 0.034(2) 0.0132(19) 0.0042(18) 0.0063(18)
C11 0.027(2) 0.032(2) 0.043(2) 0.0123(19) -0.0009(19) -0.0012(18)
C10 0.049(3) 0.039(3) 0.040(3) 0.009(2) -0.004(2) -0.003(2)
C9 0.030(2) 0.035(2) 0.031(2) 0.0102(19) 0.0004(17) -0.0017(19)
C8 0.025(2) 0.049(3) 0.032(2) 0.014(2) 0.0008(17) 0.0036(19)
C7 0.047(3) 0.041(3) 0.043(3) 0.015(2) -0.002(2) 0.004(2)
C6 0.055(3) 0.050(3) 0.028(2) 0.006(2) -0.006(2) 0.000(2)
C5 0.066(4) 0.067(4) 0.062(4) 0.042(3) -0.009(3) -0.001(3)
C4 0.051(3) 0.035(3) 0.048(3) 0.001(2) -0.001(2) -0.002(2)
C3 0.053(3) 0.050(3) 0.040(3) 0.001(2) -0.004(2) -0.001(3)
C2 0.047(3) 0.063(3) 0.039(3) 0.024(3) -0.005(2) -0.003(2)
C1 0.058(3) 0.044(3) 0.071(4) 0.029(3) -0.001(3) 0.005(3)
B1 0.051(3) 0.032(3) 0.059(4) 0.011(3) -0.016(3) -0.006(3)
F3 0.079(3) 0.107(3) 0.161(5) 0.057(3) -0.062(3) -0.036(2)
F2 0.165(5) 0.091(3) 0.092(3) -0.028(3) -0.018(3) 0.037(3)
F1 0.123(4) 0.090(3) 0.131(4) 0.009(3) -0.033(3) 0.038(3)
F4 0.211(7) 0.101(4) 0.136(5) 0.063(4) 0.023(4) -0.028(4)

loop_
_atom_type_symbol
_atom_type_description
_atom_type_scat_dispersion_real
_atom_type_scat_dispersion_imag
_atom_type_scat_source
C C 0.0033 0.0016 'International Tables Vol C Tables 4.2.6.8 and 6.1.1.4'
H H 0.0000 0.0000 'International Tables Vol C Tables 4.2.6.8 and 6.1.1.4'
B B 0.0013 0.0007 'International Tables Vol C Tables 4.2.6.8 and 6.1.1.4'
F F 0.0171 0.0103 'International Tables Vol C Tables 4.2.6.8 and 6.1.1.4'
N N 0.0061 0.0033 'International Tables Vol C Tables 4.2.6.8 and 6.1.1.4'
O O 0.0106 0.0060 'International Tables Vol C Tables 4.2.6.8 and 6.1.1.4'
Cu Cu 0.3201 1.2651 'International Tables Vol C Tables 4.2.6.8 and 6.1.1.4'

loop_
_geom_angle_atom_site_label_1
_geom_angle_atom_site_label_2
_geom_angle_atom_site_label_3
_geom_angle
_geom_angle_site_symmetry_1
_geom_angle_site_symmetry_3
N2 Cu1 N3 110.22(14) . .
N2 Cu1 C13 142.34(16) . 1_655
N3 Cu1 C13 102.36(15) . 1_655
N2 Cu1 C17 104.76(16) . 1_655
N3 Cu1 C17 125.66(15) . 1_655
C13 Cu1 C17 38.52(17) 1_655 1_655
N2 Cu1 N1 80.71(14) . .
N3 Cu1 N1 104.79(14) . .
C13 Cu1 N1 109.10(17) 1_655 .
C17 Cu1 N1 121.11(16) 1_655 .
C16 N3 C9 117.0(4) . .
C16 N3 Cu1 120.6(3) . .
C9 N3 Cu1 121.4(3) . .
O1 C18 O2 124.6(4) . .
O1 C18 C13 125.0(4) . .
O2 C18 C13 110.5(4) . .
C13 C17 C14 125.9(4) . .
C13 C17 Cu1 70.3(2) . 1_455
C14 C17 Cu1 108.7(3) . 1_455
C13 C17 H2 116(3) . .
C14 C17 H2 117(3) . .
Cu1 C17 H2 100(3) 1_455 .
C10 N2 C15 118.4(4) . .
C10 N2 Cu1 126.0(3) . .
C15 N2 Cu1 115.6(3) . .
C7 N1 C8 118.7(4) . .
C7 N1 Cu1 128.7(3) . .
C8 N1 Cu1 112.7(3) . .
C18 O2 H 107(5) . .
N3 C16 C11 123.5(4) . .
N3 C16 H5 116(3) . .
C11 C16 H5 121(3) . .
N2 C15 C6 121.2(4) . .
N2 C15 C8 115.9(4) . .
C6 C15 C8 122.8(4) . .
C11 C14 C12 117.4(4) . .
C11 C14 C17 123.3(4) . .
C12 C14 C17 119.2(4) . .
C17 C13 C18 119.7(4) . .
C17 C13 Cu1 71.1(2) . 1_455
C18 C13 Cu1 107.6(3) . 1_455
C17 C13 H1 120(3) . .
C18 C13 H1 119(3) . .
Cu1 C13 H1 100(3) 1_455 .
C9 C12 C14 119.7(4) . .
C9 C12 H4 116(3) . .
C14 C12 H4 124(3) . .
C16 C11 C14 119.6(4) . .
C16 C11 H3 118(3) . .
C14 C11 H3 122(3) . .
N2 C10 C4 123.1(5) . .
N2 C10 H7 113(3) . .
C4 C10 H7 123(3) . .
N3 C9 C12 122.7(4) . .
N3 C9 H6 116(3) . .
C12 C9 H6 121(3) . .
N1 C8 C2 121.2(5) . .
N1 C8 C15 115.1(4) . .
C2 C8 C15 123.6(4) . .
N1 C7 C1 122.4(5) . .
N1 C7 H14 115(4) . .
C1 C7 H14 122(4) . .
C3 C6 C15 120.1(5) . .
C3 C6 H10 118(4) . .
C15 C6 H10 122(4) . .
C1 C5 C2 119.6(5) . .
C1 C5 H16 122(4) . .
C2 C5 H16 118(4) . .
C10 C4 C3 118.2(5) . .
C10 C4 H8 111(3) . .
C3 C4 H8 131(3) . .
C6 C3 C4 119.0(5) . .
C6 C3 H9 120(3) . .
C4 C3 H9 121(3) . .
C5 C2 C8 118.8(5) . .
C5 C2 H15 122(3) . .
C8 C2 H15 119(3) . .
C5 C1 C7 119.2(5) . .
C5 C1 H12 121(3) . .
C7 C1 H12 120(3) . .
F4 B1 F2 112.3(5) . .
F4 B1 F3 109.5(6) . .
F2 B1 F3 113.3(6) . .
F4 B1 F1 107.3(6) . .
F2 B1 F1 108.4(5) . .
F3 B1 F1 105.7(5) . .

loop_
_geom_bond_atom_site_label_1
_geom_bond_atom_site_label_2
_geom_bond_distance
_geom_bond_site_symmetry_2
Cu1 N2 1.998(4) .
Cu1 N3 2.041(3) .
Cu1 C13 2.058(4) 1_655
Cu1 C17 2.068(4) 1_655
Cu1 N1 2.097(4) .
N3 C16 1.344(6) .
N3 C9 1.348(5) .
C18 O1 1.197(6) .
C18 O2 1.331(6) .
C18 C13 1.493(6) .
C17 C13 1.361(6) .
C17 C14 1.475(6) .
C17 Cu1 2.068(4) 1_455
C17 H2 0.84(5) .
N2 C10 1.341(6) .
N2 C15 1.341(6) .
N1 C7 1.338(6) .
N1 C8 1.343(6) .
O2 H 0.65(5) .
C16 C11 1.366(6) .
C16 H5 0.92(5) .
C15 C6 1.383(6) .
C15 C8 1.496(6) .
C14 C11 1.388(6) .
C14 C12 1.389(6) .
C13 Cu1 2.058(4) 1_455
C13 H1 0.89(4) .
C12 C9 1.376(6) .
C12 H4 1.00(5) .
C11 H3 0.95(5) .
C10 C4 1.378(7) .
C10 H7 0.92(5) .
C9 H6 0.95(5) .
C8 C2 1.378(7) .
C7 C1 1.364(7) .
C7 H14 0.88(6) .
C6 C3 1.368(8) .
C6 H10 0.85(6) .
C5 C1 1.351(9) .
C5 C2 1.382(8) .
C5 H16 0.92(7) .
C4 C3 1.383(8) .
C4 H8 1.10(5) .
C3 H9 1.07(6) .
C2 H15 0.98(5) .
C1 H12 0.87(5) .
B1 F4 1.348(8) .
B1 F2 1.342(8) .
B1 F3 1.357(7) .
B1 F1 1.373(7) .
